data_4086760
loop_
_publ_author_name
'Yoshimoto, Takashi'
'Hashimoto, Hisako'
'Hayakawa, Naoki'
'Matsuo, Tsukasa'
'Tobita, Hiromi'

_publ_section_title
;
 A Silylyne Tungsten Complex Having an Eind Group on Silicon: Its
 Dimer--Monomer Equilibrium and Cycloaddition Reactions with Carbodiimide
 and Diaryl Ketones
;
_journal_coden_ASTM ORGND7
_journal_issue 20
_journal_name_full Organometallics
_journal_page_first 3444
_journal_page_last 3447
_journal_paper_doi 10.1021/acs.organomet.6b00670
_journal_volume 35
_journal_year 2016
_chemical_formula_moiety 'C57 H88 N2 O2 Si W'
_chemical_formula_sum 'C57 H88 N2 O2 Si W'
_chemical_formula_weight 1045.23
_space_group_crystal_system monoclinic
_space_group_IT_number 14
_space_group_name_Hall '-P 2ybc'
_space_group_name_H-M_alt 'P 1 21/c 1'
_atom_sites_solution_hydrogens geom
_atom_sites_solution_primary heavy
_atom_sites_solution_secondary difmap
_audit_creation_method SHELXL-97
_cell_angle_alpha 90.00
_cell_angle_beta 91.2122(5)
_cell_angle_gamma 90.00
_cell_formula_units_Z 4
_cell_length_a 11.8192(3)
_cell_length_b 27.4879(4)
_cell_length_c 16.5417(3)
_cell_measurement_reflns_used 81718
_cell_measurement_temperature 150(2)
_cell_measurement_theta_max 27.46
_cell_measurement_theta_min 1.48
_cell_volume 5372.95(18)
_computing_cell_refinement PROCESS-AUTO
_computing_data_collection PROCESS-AUTO
_computing_data_reduction 'teXsan Ver. 1. 11'
_computing_molecular_graphics 'Yadokari-XG 2009(Wakita,Nemoto et al.,2009)'
_computing_publication_material 'Yadokari-XG 2009(Wakita,Nemoto et al.,2009)'
_computing_structure_refinement 'SHELXL-97 (Sheldrick, 1997)'
_computing_structure_solution 'SHELXS-97 (Sheldrick, 1990)'
_diffrn_ambient_temperature 150(2)
_diffrn_detector_area_resol_mean 10.00
_diffrn_measured_fraction_theta_full 0.996
_diffrn_measured_fraction_theta_max 0.996
_diffrn_measurement_device_type 'Rigaku RAXIS-RAPID Imaging Plate'
_diffrn_measurement_method \w
_diffrn_radiation_monochromator graphite
_diffrn_radiation_source 'rotating-anode X-ray tube'
_diffrn_radiation_type MoK\a
_diffrn_radiation_wavelength 0.71073
_diffrn_reflns_av_R_equivalents 0.0731
_diffrn_reflns_av_sigmaI/netI 0.0383
_diffrn_reflns_limit_h_max 15
_diffrn_reflns_limit_h_min -15
_diffrn_reflns_limit_k_max 35
_diffrn_reflns_limit_k_min -35
_diffrn_reflns_limit_l_max 21
_diffrn_reflns_limit_l_min -21
_diffrn_reflns_number 78479
_diffrn_reflns_theta_full 27.45
_diffrn_reflns_theta_max 27.45
_diffrn_reflns_theta_min 1.44
_exptl_absorpt_coefficient_mu 2.213
_exptl_absorpt_correction_T_max 0.6659
_exptl_absorpt_correction_T_min 0.6301
_exptl_absorpt_correction_type numerical
_exptl_absorpt_process_details 'NUMABS (Higashi, 1999)'
_exptl_crystal_colour red
_exptl_crystal_density_diffrn 1.292
_exptl_crystal_density_method 'not measured'
_exptl_crystal_description block
_exptl_crystal_F_000 2192
_exptl_crystal_size_max 0.23
_exptl_crystal_size_mid 0.22
_exptl_crystal_size_min 0.20
_refine_diff_density_max 1.235
_refine_diff_density_min -2.846
_refine_diff_density_rms 0.167
_refine_ls_extinction_method none
_refine_ls_goodness_of_fit_ref 1.340
_refine_ls_hydrogen_treatment mixed
_refine_ls_matrix_type full
_refine_ls_number_parameters 591
_refine_ls_number_reflns 12230
_refine_ls_number_restraints 0
_refine_ls_restrained_S_all 1.340
_refine_ls_R_factor_all 0.0676
_refine_ls_R_factor_gt 0.0554
_refine_ls_shift/su_max 0.001
_refine_ls_shift/su_mean 0.000
_refine_ls_structure_factor_coef Fsqd
_refine_ls_weighting_details 'calc w=1/[\s^2^(Fo^2^)+(0.0316P)^2^+15.0529P] where P=(Fo^2^+2Fc^2^)/3'
_refine_ls_weighting_scheme calc
_refine_ls_wR_factor_gt 0.1025
_refine_ls_wR_factor_ref 0.1065
_reflns_number_gt 10870
_reflns_number_total 12230
_reflns_threshold_expression >2sigma(I)
_cod_data_source_file om6b00670_si_002.cif
_cod_data_source_block '_anionic_silylene_complex_(Eind)/4_C6H6'
_cod_depositor_comments
;
The following automatic conversions were performed:

'_symmetry_cell_setting' value 'Monoclinic' changed to 'monoclinic'
according to the built-in table from CIF Core dictionary named
'cif_core.dic' version 2.4.1 from 2010-06-29.

Automatic conversion script
Id: cif_fix_values 4624 2016-04-14 12:54:50Z antanas 
;
_cod_original_sg_symbol_H-M P21/c
_cod_database_code 4086760

loop_
_symmetry_equiv_pos_as_xyz
'x, y, z'
'-x, y+1/2, -z+1/2'
'-x, -y, -z'
'x, -y-1/2, z-1/2'

loop_
_atom_site_label
_atom_site_type_symbol
_atom_site_fract_x
_atom_site_fract_y
_atom_site_fract_z
_atom_site_U_iso_or_equiv
_atom_site_adp_type
_atom_site_occupancy
_atom_site_symmetry_multiplicity
_atom_site_calc_flag
_atom_site_refinement_flags
_atom_site_disorder_assembly
_atom_site_disorder_group
W1 W 0.694878(16) 0.335734(6) 0.862682(11) 0.01629(6) Uani 1 1 d . . .
Si1 Si 0.75897(11) 0.38420(5) 0.75722(7) 0.0162(3) Uani 1 1 d . . .
H1 H 0.788(4) 0.4361(18) 0.770(3) 0.019(13) Uiso 1 1 d . . .
C1 C 0.7923(4) 0.38309(16) 0.6438(3) 0.0154(9) Uani 1 1 d . . .
C2 C 0.6022(5) 0.39207(19) 0.8810(3) 0.0264(11) Uani 1 1 d . . .
O1 O 0.5428(4) 0.42585(16) 0.8934(3) 0.0453(11) Uani 1 1 d . . .
C3 C 0.8170(5) 0.36767(18) 0.9200(3) 0.0245(11) Uani 1 1 d . . .
O2 O 0.8937(4) 0.38588(16) 0.9569(3) 0.0429(11) Uani 1 1 d . . .
C4 C 0.7479(5) 0.4828(2) 0.9842(4) 0.0359(14) Uani 1 1 d . . .
H2 H 0.7517 0.4599 0.9413 0.043 Uiso 1 1 calc R . .
C5 C 0.9035(4) 0.37552(15) 0.6157(3) 0.0148(9) Uani 1 1 d . . .
C6 C 0.9284(4) 0.37743(15) 0.5338(3) 0.0152(9) Uani 1 1 d . . .
C7 C 0.8442(4) 0.38491(16) 0.4764(3) 0.0163(9) Uani 1 1 d . . .
H3 H 0.8609 0.3842 0.4205 0.020 Uiso 1 1 calc R . .
C8 C 0.7342(4) 0.39352(15) 0.5012(3) 0.0149(9) Uani 1 1 d . . .
C9 C 0.7095(4) 0.39375(15) 0.5835(3) 0.0144(9) Uani 1 1 d . . .
C10 C 1.0086(4) 0.36461(16) 0.6676(3) 0.0172(9) Uani 1 1 d . . .
C11 C 1.1056(4) 0.3646(2) 0.6049(3) 0.0241(11) Uani 1 1 d . . .
H4 H 1.1591 0.3914 0.6173 0.029 Uiso 1 1 calc R . .
H5 H 1.1477 0.3335 0.6084 0.029 Uiso 1 1 calc R . .
C12 C 1.0548(4) 0.37116(17) 0.5182(3) 0.0176(9) Uani 1 1 d . . .
C13 C 0.6321(4) 0.40472(17) 0.4472(3) 0.0170(9) Uani 1 1 d . . .
C14 C 0.5434(4) 0.42143(17) 0.5092(3) 0.0177(9) Uani 1 1 d . . .
H6 H 0.4687 0.4069 0.4956 0.021 Uiso 1 1 calc R . .
H7 H 0.5357 0.4573 0.5078 0.021 Uiso 1 1 calc R . .
C15 C 0.5834(4) 0.40472(16) 0.5949(3) 0.0155(9) Uani 1 1 d . . .
C16 C 1.0235(5) 0.45578(18) 0.7070(3) 0.0287(11) Uani 1 1 d . . .
H8 H 1.0758 0.4614 0.6628 0.043 Uiso 1 1 calc R . .
H9 H 1.0436 0.4771 0.7526 0.043 Uiso 1 1 calc R . .
H10 H 0.9460 0.4629 0.6884 0.043 Uiso 1 1 calc R . .
C17 C 1.0315(4) 0.40276(18) 0.7340(3) 0.0218(10) Uani 1 1 d . . .
H11 H 0.9769 0.3975 0.7777 0.026 Uiso 1 1 calc R . .
H12 H 1.1083 0.3971 0.7572 0.026 Uiso 1 1 calc R . .
C18 C 0.9975(4) 0.31356(18) 0.7061(3) 0.0227(10) Uani 1 1 d . . .
H13 H 0.9263 0.3125 0.7365 0.027 Uiso 1 1 calc R . .
H14 H 0.9912 0.2892 0.6622 0.027 Uiso 1 1 calc R . .
C19 C 1.0956(5) 0.2986(2) 0.7634(4) 0.0343(13) Uani 1 1 d . . .
H15 H 1.1677 0.3038 0.7366 0.051 Uiso 1 1 calc R . .
H16 H 1.0880 0.2642 0.7775 0.051 Uiso 1 1 calc R . .
H17 H 1.0935 0.3184 0.8127 0.051 Uiso 1 1 calc R . .
C20 C 1.1979(5) 0.3157(2) 0.4462(4) 0.0356(13) Uani 1 1 d . . .
H18 H 1.2294 0.3435 0.4171 0.053 Uiso 1 1 calc R . .
H19 H 1.2022 0.2865 0.4124 0.053 Uiso 1 1 calc R . .
H20 H 1.2413 0.3105 0.4966 0.053 Uiso 1 1 calc R . .
C21 C 1.0746(4) 0.32604(17) 0.4656(3) 0.0233(10) Uani 1 1 d . . .
H21 H 1.0435 0.2973 0.4936 0.028 Uiso 1 1 calc R . .
H22 H 1.0315 0.3300 0.4141 0.028 Uiso 1 1 calc R . .
C22 C 1.1068(5) 0.4174(2) 0.4811(4) 0.0319(12) Uani 1 1 d . . .
H23 H 1.0861 0.4453 0.5157 0.038 Uiso 1 1 calc R . .
H24 H 1.1901 0.4140 0.4849 0.038 Uiso 1 1 calc R . .
C23 C 1.0762(6) 0.4306(3) 0.3954(4) 0.0497(18) Uani 1 1 d . . .
H25 H 1.0940 0.4033 0.3597 0.075 Uiso 1 1 calc R . .
H26 H 1.1195 0.4593 0.3794 0.075 Uiso 1 1 calc R . .
H27 H 0.9951 0.4378 0.3910 0.075 Uiso 1 1 calc R . .
C24 C 0.7140(5) 0.49073(18) 0.4184(3) 0.0278(11) Uani 1 1 d . . .
H28 H 0.6597 0.5084 0.4514 0.042 Uiso 1 1 calc R . .
H29 H 0.7375 0.5114 0.3735 0.042 Uiso 1 1 calc R . .
H30 H 0.7804 0.4820 0.4518 0.042 Uiso 1 1 calc R . .
C25 C 0.6589(4) 0.44471(17) 0.3849(3) 0.0206(10) Uani 1 1 d . . .
H31 H 0.7095 0.4307 0.3441 0.025 Uiso 1 1 calc R . .
H32 H 0.5875 0.4540 0.3566 0.025 Uiso 1 1 calc R . .
C26 C 0.5951(4) 0.35787(18) 0.4020(3) 0.0232(10) Uani 1 1 d . . .
H33 H 0.6600 0.3459 0.3708 0.028 Uiso 1 1 calc R . .
H34 H 0.5774 0.3327 0.4427 0.028 Uiso 1 1 calc R . .
C27 C 0.4932(5) 0.3631(2) 0.3444(3) 0.0315(12) Uani 1 1 d . . .
H35 H 0.4281 0.3750 0.3743 0.047 Uiso 1 1 calc R . .
H36 H 0.4749 0.3313 0.3205 0.047 Uiso 1 1 calc R . .
H37 H 0.5112 0.3861 0.3013 0.047 Uiso 1 1 calc R . .
C28 C 0.3983(5) 0.3617(2) 0.6354(4) 0.0372(14) Uani 1 1 d . . .
H38 H 0.3859 0.3827 0.6822 0.056 Uiso 1 1 calc R . .
H39 H 0.3670 0.3293 0.6458 0.056 Uiso 1 1 calc R . .
H40 H 0.3607 0.3757 0.5875 0.056 Uiso 1 1 calc R . .
C29 C 0.5248(4) 0.35738(18) 0.6210(3) 0.0223(10) Uani 1 1 d . . .
H41 H 0.5365 0.3325 0.5787 0.027 Uiso 1 1 calc R . .
H42 H 0.5623 0.3456 0.6713 0.027 Uiso 1 1 calc R . .
C30 C 0.5632(4) 0.44528(18) 0.6577(3) 0.0209(10) Uani 1 1 d . . .
H43 H 0.4821 0.4543 0.6549 0.025 Uiso 1 1 calc R . .
H44 H 0.5787 0.4317 0.7123 0.025 Uiso 1 1 calc R . .
C31 C 0.6332(5) 0.49139(19) 0.6486(3) 0.0293(12) Uani 1 1 d . . .
H45 H 0.7138 0.4831 0.6509 0.044 Uiso 1 1 calc R . .
H46 H 0.6161 0.5140 0.6925 0.044 Uiso 1 1 calc R . .
H47 H 0.6146 0.5067 0.5965 0.044 Uiso 1 1 calc R . .
C32 C 0.6355(5) 0.25998(17) 0.8060(3) 0.0246(11) Uani 1 1 d . . .
C33 C 0.5493(4) 0.27665(17) 0.8578(3) 0.0212(10) Uani 1 1 d . . .
C34 C 0.5954(4) 0.27777(17) 0.9387(3) 0.0202(10) Uani 1 1 d . . .
C35 C 0.7090(4) 0.26162(17) 0.9358(3) 0.0207(10) Uani 1 1 d . . .
C36 C 0.7353(4) 0.25036(18) 0.8542(3) 0.0235(10) Uani 1 1 d . . .
C37 C 0.6219(6) 0.2462(2) 0.7182(3) 0.0399(15) Uani 1 1 d . . .
H48 H 0.6157 0.2108 0.7134 0.060 Uiso 1 1 calc R . .
H49 H 0.6879 0.2575 0.6886 0.060 Uiso 1 1 calc R . .
H50 H 0.5534 0.2615 0.6954 0.060 Uiso 1 1 calc R . .
C38 C 0.4277(5) 0.2864(2) 0.8349(4) 0.0348(13) Uani 1 1 d . . .
H51 H 0.4218 0.2946 0.7774 0.052 Uiso 1 1 calc R . .
H52 H 0.3994 0.3135 0.8672 0.052 Uiso 1 1 calc R . .
H53 H 0.3824 0.2572 0.8454 0.052 Uiso 1 1 calc R . .
C39 C 0.5297(5) 0.2888(2) 1.0130(3) 0.0328(13) Uani 1 1 d . . .
H54 H 0.4865 0.2600 1.0286 0.049 Uiso 1 1 calc R . .
H55 H 0.4777 0.3159 1.0019 0.049 Uiso 1 1 calc R . .
H56 H 0.5821 0.2978 1.0573 0.049 Uiso 1 1 calc R . .
C40 C 0.7871(5) 0.2532(2) 1.0081(3) 0.0305(12) Uani 1 1 d . . .
H57 H 0.7688 0.2764 1.0510 0.046 Uiso 1 1 calc R . .
H58 H 0.8658 0.2580 0.9922 0.046 Uiso 1 1 calc R . .
H59 H 0.7774 0.2200 1.0280 0.046 Uiso 1 1 calc R . .
C41 C 0.8420(5) 0.22793(19) 0.8252(4) 0.0368(14) Uani 1 1 d . . .
H60 H 0.9069 0.2422 0.8544 0.055 Uiso 1 1 calc R . .
H61 H 0.8490 0.2341 0.7671 0.055 Uiso 1 1 calc R . .
H62 H 0.8403 0.1928 0.8349 0.055 Uiso 1 1 calc R . .
N1 N 0.7813(4) 0.52839(17) 0.9809(3) 0.0314(10) Uani 1 1 d . . .
C42 C 0.7619(5) 0.55023(19) 1.0546(3) 0.0279(11) Uani 1 1 d . . .
C43 C 0.7164(5) 0.51608(19) 1.1033(3) 0.0272(11) Uani 1 1 d . . .
N2 N 0.7081(4) 0.47379(16) 1.0572(3) 0.0303(10) Uani 1 1 d . . .
C44 C 0.8342(5) 0.5523(2) 0.9097(3) 0.0361(13) Uani 1 1 d . . .
H63 H 0.8359 0.5882 0.9195 0.043 Uiso 1 1 calc R . .
C45 C 0.9546(6) 0.5346(3) 0.9038(4) 0.0546(19) Uani 1 1 d . . .
H64 H 0.9983 0.5453 0.9515 0.082 Uiso 1 1 calc R . .
H65 H 0.9883 0.5480 0.8550 0.082 Uiso 1 1 calc R . .
H66 H 0.9552 0.4990 0.9010 0.082 Uiso 1 1 calc R . .
C46 C 0.7649(6) 0.5430(2) 0.8346(4) 0.0424(15) Uani 1 1 d . . .
H67 H 0.7605 0.5079 0.8247 0.064 Uiso 1 1 calc R . .
H68 H 0.8002 0.5590 0.7886 0.064 Uiso 1 1 calc R . .
H69 H 0.6884 0.5560 0.8414 0.064 Uiso 1 1 calc R . .
C47 C 0.6638(6) 0.4246(2) 1.0788(4) 0.0394(14) Uani 1 1 d . . .
H70 H 0.6670 0.4040 1.0291 0.047 Uiso 1 1 calc R . .
C48 C 0.7384(7) 0.4005(2) 1.1428(4) 0.0517(18) Uani 1 1 d . . .
H71 H 0.8168 0.3999 1.1246 0.078 Uiso 1 1 calc R . .
H72 H 0.7123 0.3672 1.1518 0.078 Uiso 1 1 calc R . .
H73 H 0.7344 0.4189 1.1934 0.078 Uiso 1 1 calc R . .
C49 C 0.5400(6) 0.4282(3) 1.1017(5) 0.056(2) Uani 1 1 d . . .
H74 H 0.5343 0.4453 1.1534 0.084 Uiso 1 1 calc R . .
H75 H 0.5083 0.3954 1.1067 0.084 Uiso 1 1 calc R . .
H76 H 0.4979 0.4461 1.0597 0.084 Uiso 1 1 calc R . .
C50 C 0.7882(6) 0.6025(2) 1.0704(4) 0.0439(16) Uani 1 1 d . . .
H77 H 0.7453 0.6229 1.0319 0.066 Uiso 1 1 calc R . .
H78 H 0.8694 0.6082 1.0639 0.066 Uiso 1 1 calc R . .
H79 H 0.7672 0.6109 1.1256 0.066 Uiso 1 1 calc R . .
C51 C 0.6774(6) 0.5211(2) 1.1882(3) 0.0390(14) Uani 1 1 d . . .
H80 H 0.7011 0.5527 1.2098 0.058 Uiso 1 1 calc R . .
H81 H 0.7108 0.4951 1.2215 0.058 Uiso 1 1 calc R . .
H82 H 0.5947 0.5186 1.1890 0.058 Uiso 1 1 calc R . .
C52 C 0.2191(7) 0.2046(3) 0.5798(5) 0.057(2) Uani 1 1 d . . .
H83 H 0.2636 0.2194 0.5395 0.068 Uiso 1 1 calc R . .
C53 C 0.1068(7) 0.1967(2) 0.5640(5) 0.0524(19) Uani 1 1 d . . .
H84 H 0.0750 0.2047 0.5125 0.063 Uiso 1 1 calc R . .
C54 C 0.0394(6) 0.1770(2) 0.6227(5) 0.0541(19) Uani 1 1 d . . .
H85 H -0.0389 0.1715 0.6123 0.065 Uiso 1 1 calc R . .
C55 C 0.0875(8) 0.1655(3) 0.6966(5) 0.065(2) Uani 1 1 d . . .
H86 H 0.0422 0.1522 0.7379 0.078 Uiso 1 1 calc R . .
C56 C 0.2016(9) 0.1733(3) 0.7109(5) 0.070(3) Uani 1 1 d . . .
H87 H 0.2342 0.1655 0.7623 0.084 Uiso 1 1 calc R . .
C57 C 0.2689(7) 0.1921(3) 0.6510(6) 0.065(2) Uani 1 1 d . . .
H88 H 0.3480 0.1962 0.6598 0.078 Uiso 1 1 calc R . .

loop_
_atom_site_aniso_label
_atom_site_aniso_U_11
_atom_site_aniso_U_22
_atom_site_aniso_U_33
_atom_site_aniso_U_23
_atom_site_aniso_U_13
_atom_site_aniso_U_12
W1 0.01939(9) 0.01658(9) 0.01296(9) 0.00225(8) 0.00174(6) 0.00245(8)
Si1 0.0171(6) 0.0174(6) 0.0140(6) 0.0015(5) 0.0009(5) 0.0023(5)
C1 0.014(2) 0.016(2) 0.016(2) 0.0009(17) -0.0006(17) 0.0021(16)
C2 0.026(3) 0.030(3) 0.023(3) 0.001(2) 0.000(2) 0.003(2)
O1 0.048(3) 0.042(3) 0.046(3) -0.001(2) 0.009(2) 0.023(2)
C3 0.032(3) 0.021(2) 0.020(2) 0.0024(19) -0.003(2) 0.002(2)
O2 0.043(3) 0.042(2) 0.043(3) -0.003(2) -0.016(2) -0.009(2)
C4 0.045(4) 0.029(3) 0.035(3) -0.012(2) 0.014(3) -0.004(2)
C5 0.013(2) 0.012(2) 0.020(2) 0.0004(16) 0.0010(17) 0.0008(16)
C6 0.017(2) 0.012(2) 0.017(2) -0.0003(16) 0.0025(17) 0.0001(16)
C7 0.020(2) 0.018(2) 0.012(2) 0.0012(16) 0.0014(17) -0.0022(17)
C8 0.014(2) 0.013(2) 0.017(2) -0.0004(16) -0.0025(17) 0.0003(16)
C9 0.011(2) 0.014(2) 0.018(2) 0.0026(16) 0.0001(17) -0.0005(16)
C10 0.016(2) 0.019(2) 0.016(2) -0.0011(17) 0.0007(17) 0.0001(17)
C11 0.015(2) 0.034(3) 0.023(3) -0.004(2) 0.0001(19) 0.000(2)
C12 0.013(2) 0.021(2) 0.019(2) 0.0015(18) 0.0042(18) 0.0021(17)
C13 0.015(2) 0.020(2) 0.015(2) 0.0008(17) -0.0011(17) 0.0019(17)
C14 0.012(2) 0.022(2) 0.019(2) 0.0030(18) -0.0008(17) 0.0029(17)
C15 0.010(2) 0.020(2) 0.016(2) 0.0029(17) 0.0019(16) 0.0026(17)
C16 0.029(3) 0.023(3) 0.034(3) -0.002(2) 0.003(2) -0.004(2)
C17 0.018(2) 0.025(3) 0.022(2) -0.0008(19) -0.0028(19) -0.0008(18)
C18 0.020(3) 0.022(2) 0.026(3) 0.003(2) -0.002(2) 0.0043(19)
C19 0.029(3) 0.034(3) 0.040(3) 0.011(2) -0.006(2) 0.009(2)
C20 0.024(3) 0.047(3) 0.036(3) -0.008(3) 0.008(2) 0.010(2)
C21 0.020(2) 0.024(3) 0.027(3) -0.0034(19) 0.003(2) 0.0010(18)
C22 0.021(3) 0.026(3) 0.049(3) 0.009(2) 0.008(2) -0.002(2)
C23 0.042(4) 0.051(4) 0.056(4) 0.028(3) 0.000(3) -0.009(3)
C24 0.027(3) 0.021(3) 0.035(3) 0.002(2) 0.004(2) -0.005(2)
C25 0.023(3) 0.026(2) 0.013(2) 0.0011(18) 0.0000(18) 0.0026(19)
C26 0.022(3) 0.022(2) 0.026(3) -0.005(2) -0.004(2) 0.0013(19)
C27 0.027(3) 0.033(3) 0.034(3) -0.010(2) -0.009(2) -0.002(2)
C28 0.017(3) 0.050(4) 0.045(3) 0.016(3) 0.003(2) -0.004(2)
C29 0.015(2) 0.028(3) 0.023(2) 0.008(2) -0.0022(19) -0.0002(19)
C30 0.018(2) 0.029(3) 0.016(2) -0.0003(19) 0.0003(18) 0.0100(19)
C31 0.037(3) 0.025(3) 0.026(3) -0.002(2) -0.008(2) 0.008(2)
C32 0.038(3) 0.015(2) 0.021(2) -0.0001(18) 0.001(2) 0.000(2)
C33 0.024(3) 0.021(2) 0.019(2) 0.0033(18) -0.0030(19) -0.0018(19)
C34 0.023(3) 0.020(2) 0.018(2) 0.0049(18) 0.0003(19) -0.0015(18)
C35 0.025(3) 0.017(2) 0.020(2) 0.0063(18) 0.004(2) -0.0006(18)
C36 0.028(3) 0.019(2) 0.023(2) 0.0049(19) 0.005(2) 0.0017(19)
C37 0.071(5) 0.027(3) 0.022(3) -0.004(2) -0.002(3) 0.003(3)
C38 0.026(3) 0.041(3) 0.038(3) 0.006(3) -0.008(2) -0.004(2)
C39 0.039(3) 0.033(3) 0.026(3) 0.005(2) 0.013(2) -0.001(2)
C40 0.030(3) 0.032(3) 0.029(3) 0.009(2) -0.008(2) 0.001(2)
C41 0.041(4) 0.020(3) 0.051(4) 0.012(2) 0.020(3) 0.010(2)
N1 0.040(3) 0.032(2) 0.023(2) -0.0083(19) 0.007(2) -0.005(2)
C42 0.035(3) 0.027(3) 0.022(3) -0.004(2) -0.004(2) 0.002(2)
C43 0.032(3) 0.028(3) 0.021(2) -0.002(2) -0.001(2) 0.007(2)
N2 0.032(3) 0.027(2) 0.032(2) -0.0010(19) 0.005(2) -0.0042(19)
C44 0.047(4) 0.033(3) 0.029(3) -0.002(2) 0.007(3) -0.011(3)
C45 0.037(4) 0.091(6) 0.035(4) 0.013(4) 0.007(3) -0.008(4)
C46 0.051(4) 0.039(3) 0.037(3) 0.005(3) -0.003(3) -0.009(3)
C47 0.049(4) 0.036(3) 0.034(3) -0.003(3) 0.014(3) -0.010(3)
C48 0.077(5) 0.035(4) 0.044(4) 0.008(3) 0.011(4) -0.005(3)
C49 0.052(4) 0.061(5) 0.056(4) -0.007(4) 0.022(4) -0.024(4)
C50 0.069(5) 0.029(3) 0.033(3) -0.006(2) -0.006(3) -0.001(3)
C51 0.052(4) 0.043(4) 0.022(3) -0.001(2) 0.003(3) 0.007(3)
C52 0.052(5) 0.039(4) 0.080(6) 0.005(4) 0.017(4) 0.005(3)
C53 0.061(5) 0.036(4) 0.060(5) 0.006(3) 0.002(4) 0.023(3)
C54 0.045(4) 0.032(4) 0.085(6) -0.005(3) 0.001(4) 0.008(3)
C55 0.083(6) 0.045(4) 0.068(5) 0.005(4) 0.029(5) 0.012(4)
C56 0.095(7) 0.068(6) 0.047(4) -0.020(4) -0.017(5) 0.026(5)
C57 0.056(5) 0.061(5) 0.077(6) -0.011(4) -0.015(4) -0.017(4)

loop_
_atom_type_symbol
_atom_type_description
_atom_type_scat_dispersion_real
_atom_type_scat_dispersion_imag
_atom_type_scat_source
C C 0.0033 0.0016 'International Tables Vol C Tables 4.2.6.8 and 6.1.1.4'
H H 0.0000 0.0000 'International Tables Vol C Tables 4.2.6.8 and 6.1.1.4'
O O 0.0106 0.0060 'International Tables Vol C Tables 4.2.6.8 and 6.1.1.4'
N N 0.0061 0.0033 'International Tables Vol C Tables 4.2.6.8 and 6.1.1.4'
W W -0.8490 6.8722 'International Tables Vol C Tables 4.2.6.8 and 6.1.1.4'
Si Si 0.0817 0.0704 'International Tables Vol C Tables 4.2.6.8 and 6.1.1.4'

loop_
_geom_angle_atom_site_label_1
_geom_angle_atom_site_label_2
_geom_angle_atom_site_label_3
_geom_angle
_geom_angle_site_symmetry_1
_geom_angle_site_symmetry_3
C3 W1 C2 88.8(2) . .
C3 W1 Si1 81.70(15) . .
C2 W1 Si1 81.57(16) . .
C3 W1 C34 115.04(19) . .
C2 W1 C34 99.7(2) . .
Si1 W1 C34 163.17(12) . .
C3 W1 C33 150.25(19) . .
C2 W1 C33 98.1(2) . .
Si1 W1 C33 127.85(12) . .
C34 W1 C33 35.33(16) . .
C3 W1 C35 95.57(19) . .
C2 W1 C35 130.13(19) . .
Si1 W1 C35 148.25(12) . .
C34 W1 C35 34.80(17) . .
C33 W1 C35 58.08(17) . .
C3 W1 C32 143.6(2) . .
C2 W1 C32 126.9(2) . .
Si1 W1 C32 107.57(12) . .
C34 W1 C32 58.24(17) . .
C33 W1 C32 34.83(17) . .
C35 W1 C32 57.82(17) . .
C3 W1 C36 109.1(2) . .
C2 W1 C36 155.6(2) . .
Si1 W1 C36 116.51(12) . .
C34 W1 C36 58.16(17) . .
C33 W1 C36 58.16(17) . .
C35 W1 C36 34.73(16) . .
C32 W1 C36 34.92(18) . .
C1 Si1 W1 142.71(14) . .
C9 C1 C5 115.6(4) . .
C9 C1 Si1 122.1(3) . .
C5 C1 Si1 122.1(3) . .
O1 C2 W1 178.0(5) . .
O2 C3 W1 177.6(4) . .
N1 C4 N2 109.1(5) . .
C6 C5 C1 121.9(4) . .
C6 C5 C10 111.6(4) . .
C1 C5 C10 126.4(4) . .
C7 C6 C5 120.8(4) . .
C7 C6 C12 126.4(4) . .
C5 C6 C12 112.7(4) . .
C6 C7 C8 119.2(4) . .
C7 C8 C9 120.2(4) . .
C7 C8 C13 126.6(4) . .
C9 C8 C13 113.2(4) . .
C8 C9 C1 122.1(4) . .
C8 C9 C15 110.0(4) . .
C1 C9 C15 127.8(4) . .
C5 C10 C17 113.4(4) . .
C5 C10 C18 109.6(4) . .
C17 C10 C18 109.8(4) . .
C5 C10 C11 103.1(4) . .
C17 C10 C11 110.7(4) . .
C18 C10 C11 110.1(4) . .
C12 C11 C10 109.8(4) . .
C6 C12 C21 110.3(4) . .
C6 C12 C22 111.9(4) . .
C21 C12 C22 111.9(4) . .
C6 C12 C11 102.5(4) . .
C21 C12 C11 111.6(4) . .
C22 C12 C11 108.3(4) . .
C8 C13 C25 111.4(4) . .
C8 C13 C26 109.2(4) . .
C25 C13 C26 109.3(4) . .
C8 C13 C14 102.1(4) . .
C25 C13 C14 112.4(4) . .
C26 C13 C14 112.2(4) . .
C13 C14 C15 108.6(4) . .
C9 C15 C29 108.2(4) . .
C9 C15 C30 112.8(4) . .
C29 C15 C30 110.1(4) . .
C9 C15 C14 103.0(3) . .
C29 C15 C14 112.0(4) . .
C30 C15 C14 110.6(4) . .
C16 C17 C10 115.7(4) . .
C19 C18 C10 115.2(4) . .
C20 C21 C12 115.3(4) . .
C23 C22 C12 119.0(5) . .
C24 C25 C13 116.2(4) . .
C27 C26 C13 115.8(4) . .
C28 C29 C15 115.3(4) . .
C31 C30 C15 116.2(4) . .
C33 C32 C36 108.4(4) . .
C33 C32 C37 126.9(5) . .
C36 C32 C37 124.0(5) . .
C33 C32 W1 71.9(3) . .
C36 C32 W1 73.1(3) . .
C37 C32 W1 128.6(4) . .
C32 C33 C34 107.8(4) . .
C32 C33 C38 126.8(5) . .
C34 C33 C38 125.1(5) . .
C32 C33 W1 73.2(3) . .
C34 C33 W1 72.0(3) . .
C38 C33 W1 125.3(4) . .
C35 C34 C33 107.7(4) . .
C35 C34 C39 126.8(5) . .
C33 C34 C39 125.2(5) . .
C35 C34 W1 73.2(3) . .
C33 C34 W1 72.6(3) . .
C39 C34 W1 125.0(3) . .
C34 C35 C36 109.1(4) . .
C34 C35 C40 125.7(4) . .
C36 C35 C40 125.0(5) . .
C34 C35 W1 72.0(3) . .
C36 C35 W1 73.7(3) . .
C40 C35 W1 124.6(3) . .
C35 C36 C32 107.0(4) . .
C35 C36 C41 126.7(5) . .
C32 C36 C41 126.0(5) . .
C35 C36 W1 71.6(3) . .
C32 C36 W1 71.9(3) . .
C41 C36 W1 126.4(4) . .
C4 N1 C42 108.8(5) . .
C4 N1 C44 125.6(5) . .
C42 N1 C44 125.7(5) . .
C43 C42 N1 107.4(5) . .
C43 C42 C50 130.3(5) . .
N1 C42 C50 122.3(5) . .
C42 C43 N2 106.1(4) . .
C42 C43 C51 129.0(5) . .
N2 C43 C51 124.9(5) . .
C4 N2 C43 108.7(4) . .
C4 N2 C47 121.2(5) . .
C43 N2 C47 130.2(5) . .
C46 C44 N1 110.4(5) . .
C46 C44 C45 113.1(5) . .
N1 C44 C45 108.6(5) . .
N2 C47 C48 111.1(5) . .
N2 C47 C49 110.1(5) . .
C48 C47 C49 113.8(6) . .
C57 C52 C53 122.1(8) . .
C52 C53 C54 120.1(8) . .
C55 C54 C53 118.9(8) . .
C54 C55 C56 120.1(8) . .
C55 C56 C57 120.6(8) . .
C52 C57 C56 118.2(8) . .

loop_
_geom_bond_atom_site_label_1
_geom_bond_atom_site_label_2
_geom_bond_distance
_geom_bond_site_symmetry_2
W1 C3 1.922(5) .
W1 C2 1.925(5) .
W1 Si1 2.3341(12) .
W1 C34 2.358(5) .
W1 C33 2.366(5) .
W1 C35 2.373(5) .
W1 C32 2.384(5) .
W1 C36 2.400(5) .
Si1 C1 1.925(5) .
C1 C9 1.412(6) .
C1 C5 1.419(6) .
C2 O1 1.184(6) .
C3 O2 1.193(6) .
C4 N1 1.316(7) .
C4 N2 1.328(7) .
C5 C6 1.393(6) .
C5 C10 1.525(6) .
C6 C7 1.377(6) .
C6 C12 1.532(6) .
C7 C8 1.392(6) .
C8 C9 1.398(6) .
C8 C13 1.518(6) .
C9 C15 1.536(6) .
C10 C17 1.538(6) .
C10 C18 1.548(6) .
C10 C11 1.562(6) .
C11 C12 1.554(7) .
C12 C21 1.536(6) .
C12 C22 1.544(7) .
C13 C25 1.544(6) .
C13 C26 1.547(6) .
C13 C14 1.552(6) .
C14 C15 1.554(6) .
C15 C29 1.540(6) .
C15 C30 1.546(6) .
C16 C17 1.526(7) .
C18 C19 1.537(7) .
C20 C21 1.525(7) .
C22 C23 1.500(9) .
C24 C25 1.522(7) .
C26 C27 1.527(7) .
C28 C29 1.523(7) .
C30 C31 1.523(7) .
C32 C33 1.422(7) .
C32 C36 1.435(7) .
C32 C37 1.505(7) .
C33 C34 1.434(7) .
C33 C38 1.502(7) .
C34 C35 1.415(7) .
C34 C39 1.500(7) .
C35 C36 1.425(7) .
C35 C40 1.514(7) .
C36 C41 1.492(7) .
N1 C42 1.382(7) .
N1 C44 1.498(7) .
C42 C43 1.355(8) .
C42 C50 1.493(8) .
C43 N2 1.392(7) .
C43 C51 1.494(7) .
N2 C47 1.497(7) .
C44 C46 1.495(8) .
C44 C45 1.509(9) .
C47 C48 1.515(10) .
C47 C49 1.522(9) .
C52 C57 1.350(11) .
C52 C53 1.365(11) .
C53 C54 1.380(11) .
C54 C55 1.374(12) .
C55 C56 1.380(13) .
C56 C57 1.384(12) .

loop_
_geom_torsion_atom_site_label_1
_geom_torsion_atom_site_label_2
_geom_torsion_atom_site_label_3
_geom_torsion_atom_site_label_4
_geom_torsion
_geom_torsion_site_symmetry_1
_geom_torsion_site_symmetry_2
_geom_torsion_site_symmetry_3
_geom_torsion_site_symmetry_4
C3 W1 Si1 C1 136.6(3) . . . .
C2 W1 Si1 C1 -133.4(3) . . . .
C34 W1 Si1 C1 -37.9(5) . . . .
C33 W1 Si1 C1 -39.6(3) . . . .
C35 W1 Si1 C1 49.4(4) . . . .
C32 W1 Si1 C1 -7.2(3) . . . .
C36 W1 Si1 C1 29.4(3) . . . .
W1 Si1 C1 C9 89.1(4) . . . .
W1 Si1 C1 C5 -96.3(4) . . . .
C3 W1 C2 O1 -124(15) . . . .
Si1 W1 C2 O1 155(15) . . . .
C34 W1 C2 O1 -8(15) . . . .
C33 W1 C2 O1 27(15) . . . .
C35 W1 C2 O1 -27(15) . . . .
C32 W1 C2 O1 49(15) . . . .
C36 W1 C2 O1 15(15) . . . .
C2 W1 C3 O2 138(11) . . . .
Si1 W1 C3 O2 -140(11) . . . .
C34 W1 C3 O2 38(11) . . . .
C33 W1 C3 O2 34(12) . . . .
C35 W1 C3 O2 8(11) . . . .
C32 W1 C3 O2 -31(12) . . . .
C36 W1 C3 O2 -25(11) . . . .
C9 C1 C5 C6 -1.4(6) . . . .
Si1 C1 C5 C6 -176.4(3) . . . .
C9 C1 C5 C10 178.6(4) . . . .
Si1 C1 C5 C10 3.7(6) . . . .
C1 C5 C6 C7 -2.6(7) . . . .
C10 C5 C6 C7 177.4(4) . . . .
C1 C5 C6 C12 176.6(4) . . . .
C10 C5 C6 C12 -3.4(5) . . . .
C5 C6 C7 C8 3.8(7) . . . .
C12 C6 C7 C8 -175.2(4) . . . .
C6 C7 C8 C9 -1.0(6) . . . .
C6 C7 C8 C13 177.1(4) . . . .
C7 C8 C9 C1 -3.1(7) . . . .
C13 C8 C9 C1 178.5(4) . . . .
C7 C8 C9 C15 179.2(4) . . . .
C13 C8 C9 C15 0.9(5) . . . .
C5 C1 C9 C8 4.2(6) . . . .
Si1 C1 C9 C8 179.2(3) . . . .
C5 C1 C9 C15 -178.6(4) . . . .
Si1 C1 C9 C15 -3.6(6) . . . .
C6 C5 C10 C17 124.6(4) . . . .
C1 C5 C10 C17 -55.4(6) . . . .
C6 C5 C10 C18 -112.3(4) . . . .
C1 C5 C10 C18 67.7(6) . . . .
C6 C5 C10 C11 4.9(5) . . . .
C1 C5 C10 C11 -175.2(4) . . . .
C5 C10 C11 C12 -4.6(5) . . . .
C17 C10 C11 C12 -126.1(4) . . . .
C18 C10 C11 C12 112.3(4) . . . .
C7 C6 C12 C21 -61.5(6) . . . .
C5 C6 C12 C21 119.4(4) . . . .
C7 C6 C12 C22 63.7(6) . . . .
C5 C6 C12 C22 -115.4(5) . . . .
C7 C6 C12 C11 179.5(4) . . . .
C5 C6 C12 C11 0.4(5) . . . .
C10 C11 C12 C6 2.7(5) . . . .
C10 C11 C12 C21 -115.4(4) . . . .
C10 C11 C12 C22 121.1(4) . . . .
C7 C8 C13 C25 -48.0(6) . . . .
C9 C8 C13 C25 130.2(4) . . . .
C7 C8 C13 C26 72.8(6) . . . .
C9 C8 C13 C26 -109.0(4) . . . .
C7 C8 C13 C14 -168.2(4) . . . .
C9 C8 C13 C14 10.0(5) . . . .
C8 C13 C14 C15 -16.8(5) . . . .
C25 C13 C14 C15 -136.4(4) . . . .
C26 C13 C14 C15 99.9(4) . . . .
C8 C9 C15 C29 107.3(4) . . . .
C1 C9 C15 C29 -70.1(6) . . . .
C8 C9 C15 C30 -130.6(4) . . . .
C1 C9 C15 C30 52.0(6) . . . .
C8 C9 C15 C14 -11.4(5) . . . .
C1 C9 C15 C14 171.2(4) . . . .
C13 C14 C15 C9 17.5(5) . . . .
C13 C14 C15 C29 -98.5(4) . . . .
C13 C14 C15 C30 138.3(4) . . . .
C5 C10 C17 C16 -46.5(6) . . . .
C18 C10 C17 C16 -169.5(4) . . . .
C11 C10 C17 C16 68.8(5) . . . .
C5 C10 C18 C19 -177.3(4) . . . .
C17 C10 C18 C19 -52.2(6) . . . .
C11 C10 C18 C19 70.0(5) . . . .
C6 C12 C21 C20 -179.7(4) . . . .
C22 C12 C21 C20 55.1(6) . . . .
C11 C12 C21 C20 -66.4(6) . . . .
C6 C12 C22 C23 -71.0(6) . . . .
C21 C12 C22 C23 53.4(7) . . . .
C11 C12 C22 C23 176.8(5) . . . .
C8 C13 C25 C24 -50.1(5) . . . .
C26 C13 C25 C24 -170.8(4) . . . .
C14 C13 C25 C24 63.9(5) . . . .
C8 C13 C26 C27 -179.6(4) . . . .
C25 C13 C26 C27 -57.5(6) . . . .
C14 C13 C26 C27 67.9(6) . . . .
C9 C15 C29 C28 179.7(4) . . . .
C30 C15 C29 C28 56.0(6) . . . .
C14 C15 C29 C28 -67.5(6) . . . .
C9 C15 C30 C31 48.3(5) . . . .
C29 C15 C30 C31 169.2(4) . . . .
C14 C15 C30 C31 -66.4(5) . . . .
C3 W1 C32 C33 127.7(4) . . . .
C2 W1 C32 C33 -39.6(4) . . . .
Si1 W1 C32 C33 -132.2(3) . . . .
C34 W1 C32 C33 37.8(3) . . . .
C35 W1 C32 C33 79.1(3) . . . .
C36 W1 C32 C33 116.4(4) . . . .
C3 W1 C32 C36 11.3(5) . . . .
C2 W1 C32 C36 -156.0(3) . . . .
Si1 W1 C32 C36 111.4(3) . . . .
C34 W1 C32 C36 -78.6(3) . . . .
C33 W1 C32 C36 -116.4(4) . . . .
C35 W1 C32 C36 -37.4(3) . . . .
C3 W1 C32 C37 -109.1(6) . . . .
C2 W1 C32 C37 83.6(6) . . . .
Si1 W1 C32 C37 -9.1(5) . . . .
C34 W1 C32 C37 160.9(6) . . . .
C33 W1 C32 C37 123.2(6) . . . .
C35 W1 C32 C37 -157.8(6) . . . .
C36 W1 C32 C37 -120.4(6) . . . .
C36 C32 C33 C34 0.4(5) . . . .
C37 C32 C33 C34 170.7(5) . . . .
W1 C32 C33 C34 -64.2(3) . . . .
C36 C32 C33 C38 -173.5(5) . . . .
C37 C32 C33 C38 -3.2(8) . . . .
W1 C32 C33 C38 121.9(5) . . . .
C36 C32 C33 W1 64.6(3) . . . .
C37 C32 C33 W1 -125.1(5) . . . .
C3 W1 C33 C32 -109.0(4) . . . .
C2 W1 C33 C32 149.0(3) . . . .
Si1 W1 C33 C32 63.4(3) . . . .
C34 W1 C33 C32 -115.7(4) . . . .
C35 W1 C33 C32 -78.3(3) . . . .
C36 W1 C33 C32 -37.1(3) . . . .
C3 W1 C33 C34 6.7(5) . . . .
C2 W1 C33 C34 -95.3(3) . . . .
Si1 W1 C33 C34 179.1(2) . . . .
C35 W1 C33 C34 37.4(3) . . . .
C32 W1 C33 C34 115.7(4) . . . .
C36 W1 C33 C34 78.6(3) . . . .
C3 W1 C33 C38 127.4(5) . . . .
C2 W1 C33 C38 25.4(5) . . . .
Si1 W1 C33 C38 -60.2(5) . . . .
C34 W1 C33 C38 120.7(6) . . . .
C35 W1 C33 C38 158.1(5) . . . .
C32 W1 C33 C38 -123.6(6) . . . .
C36 W1 C33 C38 -160.7(5) . . . .
C32 C33 C34 C35 -0.3(5) . . . .
C38 C33 C34 C35 173.8(5) . . . .
W1 C33 C34 C35 -65.3(3) . . . .
C32 C33 C34 C39 -174.1(5) . . . .
C38 C33 C34 C39 0.0(8) . . . .
W1 C33 C34 C39 120.9(5) . . . .
C32 C33 C34 W1 65.0(3) . . . .
C38 C33 C34 W1 -121.0(5) . . . .
C3 W1 C34 C35 -61.0(3) . . . .
C2 W1 C34 C35 -154.2(3) . . . .
Si1 W1 C34 C35 113.0(4) . . . .
C33 W1 C34 C35 115.3(4) . . . .
C32 W1 C34 C35 78.1(3) . . . .
C36 W1 C34 C35 36.7(3) . . . .
C3 W1 C34 C33 -176.3(3) . . . .
C2 W1 C34 C33 90.5(3) . . . .
Si1 W1 C34 C33 -2.4(6) . . . .
C35 W1 C34 C33 -115.3(4) . . . .
C32 W1 C34 C33 -37.2(3) . . . .
C36 W1 C34 C33 -78.6(3) . . . .
C3 W1 C34 C39 62.5(5) . . . .
C2 W1 C34 C39 -30.7(5) . . . .
Si1 W1 C34 C39 -123.5(5) . . . .
C33 W1 C34 C39 -121.2(6) . . . .
C35 W1 C34 C39 123.5(6) . . . .
C32 W1 C34 C39 -158.4(5) . . . .
C36 W1 C34 C39 160.2(5) . . . .
C33 C34 C35 C36 0.1(5) . . . .
C39 C34 C35 C36 173.7(5) . . . .
W1 C34 C35 C36 -64.8(3) . . . .
C33 C34 C35 C40 -174.9(5) . . . .
C39 C34 C35 C40 -1.2(8) . . . .
W1 C34 C35 C40 120.2(5) . . . .
C33 C34 C35 W1 64.9(3) . . . .
C39 C34 C35 W1 -121.4(5) . . . .
C3 W1 C35 C34 127.2(3) . . . .
C2 W1 C35 C34 34.1(4) . . . .
Si1 W1 C35 C34 -149.6(2) . . . .
C33 W1 C35 C34 -38.0(3) . . . .
C32 W1 C35 C34 -79.4(3) . . . .
C36 W1 C35 C34 -116.9(4) . . . .
C3 W1 C35 C36 -115.9(3) . . . .
C2 W1 C35 C36 151.0(3) . . . .
Si1 W1 C35 C36 -32.6(4) . . . .
C34 W1 C35 C36 116.9(4) . . . .
C33 W1 C35 C36 78.9(3) . . . .
C32 W1 C35 C36 37.6(3) . . . .
C3 W1 C35 C40 5.8(4) . . . .
C2 W1 C35 C40 -87.4(5) . . . .
Si1 W1 C35 C40 89.0(5) . . . .
C34 W1 C35 C40 -121.5(5) . . . .
C33 W1 C35 C40 -159.5(5) . . . .
C32 W1 C35 C40 159.2(5) . . . .
C36 W1 C35 C40 121.6(6) . . . .
C34 C35 C36 C32 0.1(5) . . . .
C40 C35 C36 C32 175.2(5) . . . .
W1 C35 C36 C32 -63.7(3) . . . .
C34 C35 C36 C41 -174.0(5) . . . .
C40 C35 C36 C41 1.0(8) . . . .
W1 C35 C36 C41 122.2(5) . . . .
C34 C35 C36 W1 63.8(3) . . . .
C40 C35 C36 W1 -121.2(5) . . . .
C33 C32 C36 C35 -0.3(5) . . . .
C37 C32 C36 C35 -171.0(5) . . . .
W1 C32 C36 C35 63.4(3) . . . .
C33 C32 C36 C41 173.9(5) . . . .
C37 C32 C36 C41 3.2(8) . . . .
W1 C32 C36 C41 -122.3(5) . . . .
C33 C32 C36 W1 -63.8(3) . . . .
C37 C32 C36 W1 125.5(5) . . . .
C3 W1 C36 C35 71.4(3) . . . .
C2 W1 C36 C35 -63.8(6) . . . .
Si1 W1 C36 C35 161.5(3) . . . .
C34 W1 C36 C35 -36.8(3) . . . .
C33 W1 C36 C35 -78.7(3) . . . .
C32 W1 C36 C35 -115.7(4) . . . .
C3 W1 C36 C32 -172.9(3) . . . .
C2 W1 C36 C32 51.9(6) . . . .
Si1 W1 C36 C32 -82.8(3) . . . .
C34 W1 C36 C32 78.9(3) . . . .
C33 W1 C36 C32 37.0(3) . . . .
C35 W1 C36 C32 115.7(4) . . . .
C3 W1 C36 C41 -51.1(5) . . . .
C2 W1 C36 C41 173.7(5) . . . .
Si1 W1 C36 C41 39.0(5) . . . .
C34 W1 C36 C41 -159.3(5) . . . .
C33 W1 C36 C41 158.8(5) . . . .
C35 W1 C36 C41 -122.5(6) . . . .
C32 W1 C36 C41 121.8(6) . . . .
N2 C4 N1 C42 -0.3(7) . . . .
N2 C4 N1 C44 178.3(5) . . . .
C4 N1 C42 C43 0.6(7) . . . .
C44 N1 C42 C43 -178.1(5) . . . .
C4 N1 C42 C50 -178.7(6) . . . .
C44 N1 C42 C50 2.7(9) . . . .
N1 C42 C43 N2 -0.5(6) . . . .
C50 C42 C43 N2 178.6(6) . . . .
N1 C42 C43 C51 -178.4(6) . . . .
C50 C42 C43 C51 0.8(11) . . . .
N1 C4 N2 C43 0.0(7) . . . .
N1 C4 N2 C47 180.0(5) . . . .
C42 C43 N2 C4 0.3(7) . . . .
C51 C43 N2 C4 178.3(6) . . . .
C42 C43 N2 C47 -179.7(6) . . . .
C51 C43 N2 C47 -1.7(9) . . . .
C4 N1 C44 C46 50.0(8) . . . .
C42 N1 C44 C46 -131.6(6) . . . .
C4 N1 C44 C45 -74.5(8) . . . .
C42 N1 C44 C45 103.9(7) . . . .
C4 N2 C47 C48 113.4(6) . . . .
C43 N2 C47 C48 -66.6(8) . . . .
C4 N2 C47 C49 -119.6(6) . . . .
C43 N2 C47 C49 60.4(8) . . . .
C57 C52 C53 C54 2.5(11) . . . .
C52 C53 C54 C55 -0.3(10) . . . .
C53 C54 C55 C56 -0.6(11) . . . .
C54 C55 C56 C57 -0.6(12) . . . .
C53 C52 C57 C56 -3.7(12) . . . .
C55 C56 C57 C52 2.7(12) . . . .

loop_
_cod_changelog_entry_id
_cod_changelog_entry_author
_cod_changelog_entry_date
_cod_changelog_entry_text
1 'Vaitkus, Antanas' 2024-10-24T15:49:02+03:00
;
 Corrected DOI of the related publication.
;
